data_1548161
loop_
_publ_author_name
'M. A. Neumann'
'J. van de Streek'
'F. P. A. Fabbiani'
'P. Hidber'
'O. Grassmann'

_publ_section_title
;
 Combined crystal structure prediction and high-pressure crystallization
 in rational pharmaceutical polymorph screening
;
_journal_name_full 'Nature Communications'
_journal_page_first 7793
_journal_paper_doi 10.1038/ncomms8793
_journal_volume 6
_journal_year 2015
_chemical_formula_moiety 'C23 H35 N O2 S'
_chemical_formula_sum 'C23 H35 N O2 S'
_chemical_formula_weight 389.58
_chemical_name_common Dalcetrapib
_chemical_name_systematic
; 
S-[2-({[1-(2-ethylbutyl)cyclohexyl]carbonyl}amino)phenyl] 2-methylpropanethioate 
;
_space_group_IT_number 14
_symmetry_cell_setting monoclinic
_symmetry_space_group_name_Hall '-P 2ybc'
_symmetry_space_group_name_H-M 'P 1 21/c 1'
_atom_sites_solution_hydrogens geom
_atom_sites_solution_primary direct
_atom_sites_solution_secondary difmap
_cell_angle_alpha 90.00
_cell_angle_beta 90.15(3)
_cell_angle_gamma 90.00
_cell_formula_units_Z 4
_cell_length_a 10.697(2)
_cell_length_b 9.840(2)
_cell_length_c 20.854(4)
_cell_measurement_reflns_used 14955
_cell_measurement_temperature 100(2)
_cell_measurement_theta_max 57.96
_cell_measurement_theta_min 4.13
_cell_volume 2195.1(7)
_computing_cell_refinement
;
CrysAlisPro, Oxford Diffraction Ltd.,
Version 1.171.34.44 (release 25-10-2010 CrysAlis171 .NET)
(compiled Oct 25 2010,18:11:34)
;
_computing_data_collection
;
CrysAlisPro, Oxford Diffraction Ltd.,
Version 1.171.34.44 (release 25-10-2010 CrysAlis171 .NET)
(compiled Oct 25 2010,18:11:34)
;
_computing_data_reduction
;
CrysAlisPro, Oxford Diffraction Ltd.,
Version 1.171.34.44 (release 25-10-2010 CrysAlis171 .NET)
(compiled Oct 25 2010,18:11:34)
;
_computing_structure_refinement 'SHELXL-97 (Sheldrick, 1997)'
_computing_structure_solution 'SHELXS-97 (Sheldrick, 1990)'
_diffrn_ambient_temperature 100(2)
_diffrn_detector_area_resol_mean 0.91
_diffrn_measured_fraction_theta_full 0.999
_diffrn_measured_fraction_theta_max 0.999
_diffrn_measurement_device_type 'Goniometer Xcalibur, detector: Ruby (Gemini ultra Cu)'
_diffrn_measurement_method '\w scans'
_diffrn_radiation_monochromator mirror
_diffrn_radiation_source 'Enhance Ultra (Cu) X-ray Source'
_diffrn_radiation_type CuK\a
_diffrn_radiation_wavelength 1.54178
_diffrn_reflns_av_R_equivalents 0.0522
_diffrn_reflns_av_sigmaI/netI 0.0333
_diffrn_reflns_limit_h_max 11
_diffrn_reflns_limit_h_min -10
_diffrn_reflns_limit_k_max 9
_diffrn_reflns_limit_k_min -10
_diffrn_reflns_limit_l_max 22
_diffrn_reflns_limit_l_min -22
_diffrn_reflns_number 14955
_diffrn_reflns_theta_full 57.96
_diffrn_reflns_theta_max 57.96
_diffrn_reflns_theta_min 4.13
_exptl_absorpt_coefficient_mu 1.429
_exptl_absorpt_correction_T_max 1.00000
_exptl_absorpt_correction_T_min 0.50161
_exptl_absorpt_correction_type multi-scan
_exptl_absorpt_process_details
;
CrysAlisPro, Oxford Diffraction Ltd.,
Version 1.171.34.44 (release 25-10-2010 CrysAlis171 .NET)
(compiled Oct 25 2010,18:11:34)
Empirical absorption correction using spherical harmonics,
 implemented in SCALE3 ABSPACK scaling algorithm.
;
_exptl_crystal_colour colourless
_exptl_crystal_density_diffrn 1.179
_exptl_crystal_density_method 'not measured'
_exptl_crystal_description block
_exptl_crystal_F_000 848
_exptl_crystal_size_max 0.50
_exptl_crystal_size_mid 0.40
_exptl_crystal_size_min 0.40
_refine_diff_density_max 0.170
_refine_diff_density_min -0.261
_refine_diff_density_rms 0.043
_refine_ls_extinction_method none
_refine_ls_goodness_of_fit_ref 1.052
_refine_ls_hydrogen_treatment mixed
_refine_ls_matrix_type full
_refine_ls_number_parameters 252
_refine_ls_number_reflns 3051
_refine_ls_number_restraints 0
_refine_ls_restrained_S_all 1.052
_refine_ls_R_factor_all 0.0454
_refine_ls_R_factor_gt 0.0391
_refine_ls_shift/su_max 0.001
_refine_ls_shift/su_mean 0.000
_refine_ls_structure_factor_coef Fsqd
_refine_ls_weighting_details 'calc w=1/[\s^2^(Fo^2^)+(0.0557P)^2^+0.5918P] where P=(Fo^2^+2Fc^2^)/3'
_refine_ls_weighting_scheme calc
_refine_ls_wR_factor_gt 0.0986
_refine_ls_wR_factor_ref 0.1037
_reflns_number_gt 2675
_reflns_number_total 3051
_reflns_threshold_expression >2sigma(I)
_cod_data_source_file ncomms8793-s5.cif
_cod_data_source_block FormB_100K
_cod_depositor_comments
;
The following automatic conversions were performed:

'_symmetry_cell_setting' value 'Monoclinic' changed to 'monoclinic'
according to the built-in table from CIF Core dictionary named
'cif_core.dic' version 2.4.1 from 2010-06-29.

Automatic conversion script
Id: cif_fix_values 5376 2017-05-30 11:51:03Z andrius 
;
_cod_original_cell_volume 2194.9(8)
_cod_original_sg_symbol_H-M 'P2(1)/c  '
_cod_database_code 1548161

loop_
_symmetry_equiv_pos_as_xyz
'x, y, z'
'-x, y+1/2, -z+1/2'
'-x, -y, -z'
'x, -y-1/2, z-1/2'

loop_
_atom_site_label
_atom_site_type_symbol
_atom_site_fract_x
_atom_site_fract_y
_atom_site_fract_z
_atom_site_U_iso_or_equiv
_atom_site_adp_type
_atom_site_occupancy
_atom_site_symmetry_multiplicity
_atom_site_calc_flag
_atom_site_refinement_flags
_atom_site_disorder_assembly
_atom_site_disorder_group
S1 S 0.27394(4) 0.68001(5) 0.15845(2) 0.03072(17) Uani 1 1 d . . .
O2 O 0.44536(12) 0.72801(12) 0.26855(6) 0.0303(3) Uani 1 1 d . . .
O3 O 0.19350(13) 0.55368(17) 0.05293(7) 0.0497(4) Uani 1 1 d . . .
N4 N 0.46941(15) 0.51385(17) 0.23176(7) 0.0273(4) Uani 1 1 d . . .
C5 C -0.0396(2) 0.6974(2) 0.05418(11) 0.0458(6) Uani 1 1 d . . .
H5A H 0.0033 0.7689 0.0300 0.069 Uiso 1 1 calc R . .
H5B H -0.1239 0.7282 0.0654 0.069 Uiso 1 1 calc R . .
H5C H -0.0453 0.6151 0.0279 0.069 Uiso 1 1 calc R . .
C6 C -0.0291(2) 0.5556(3) 0.15524(12) 0.0510(6) Uani 1 1 d . . .
H6A H -0.0332 0.4713 0.1304 0.076 Uiso 1 1 calc R . .
H6B H -0.1139 0.5844 0.1667 0.076 Uiso 1 1 calc R . .
H6C H 0.0197 0.5402 0.1944 0.076 Uiso 1 1 calc R . .
C7 C 0.03343(19) 0.6665(2) 0.11509(10) 0.0380(5) Uani 1 1 d . . .
H7 H 0.0383 0.7513 0.1414 0.046 Uiso 1 1 calc R . .
C8 C 0.16630(19) 0.6215(2) 0.09880(10) 0.0350(5) Uani 1 1 d . . .
C9 C 0.42059(18) 0.62446(18) 0.12869(9) 0.0282(4) Uani 1 1 d . . .
C10 C 0.45653(19) 0.65776(19) 0.06635(9) 0.0317(5) Uani 1 1 d . . .
H10 H 0.4030 0.7116 0.0403 0.038 Uiso 1 1 calc R . .
C11 C 0.56978(19) 0.61275(19) 0.04226(9) 0.0333(5) Uani 1 1 d . . .
H11 H 0.5929 0.6338 -0.0006 0.040 Uiso 1 1 calc R . .
C12 C 0.64901(18) 0.5372(2) 0.08072(9) 0.0342(5) Uani 1 1 d . . .
H12 H 0.7261 0.5050 0.0641 0.041 Uiso 1 1 calc R . .
C13 C 0.61612(18) 0.50823(19) 0.14344(9) 0.0314(5) Uani 1 1 d . . .
H13 H 0.6723 0.4588 0.1700 0.038 Uiso 1 1 calc R . .
C14 C 0.50167(17) 0.55074(18) 0.16796(9) 0.0267(4) Uani 1 1 d . . .
C15 C 0.44552(16) 0.60524(18) 0.27886(9) 0.0257(4) Uani 1 1 d . . .
C16 C 0.42222(18) 0.54556(18) 0.34601(9) 0.0287(4) Uani 1 1 d . . .
C17 C 0.34453(18) 0.41367(19) 0.34311(9) 0.0314(5) Uani 1 1 d . . .
H17A H 0.3884 0.3467 0.3158 0.038 Uiso 1 1 calc R . .
H17B H 0.3382 0.3749 0.3868 0.038 Uiso 1 1 calc R . .
C18 C 0.21361(19) 0.4365(2) 0.31661(10) 0.0360(5) Uani 1 1 d . . .
H18A H 0.1673 0.3494 0.3166 0.043 Uiso 1 1 calc R . .
H18B H 0.2193 0.4687 0.2717 0.043 Uiso 1 1 calc R . .
C19 C 0.14231(19) 0.5410(2) 0.35648(10) 0.0412(5) Uani 1 1 d . . .
H19A H 0.0606 0.5600 0.3359 0.049 Uiso 1 1 calc R . .
H19B H 0.1262 0.5034 0.3997 0.049 Uiso 1 1 calc R . .
C20 C 0.21623(19) 0.6728(2) 0.36264(10) 0.0386(5) Uani 1 1 d . . .
H20A H 0.1724 0.7344 0.3926 0.046 Uiso 1 1 calc R . .
H20B H 0.2196 0.7181 0.3203 0.046 Uiso 1 1 calc R . .
C21 C 0.34907(18) 0.6491(2) 0.38681(9) 0.0322(5) Uani 1 1 d . . .
H21A H 0.3456 0.6160 0.4316 0.039 Uiso 1 1 calc R . .
H21B H 0.3946 0.7366 0.3868 0.039 Uiso 1 1 calc R . .
C22 C 0.55043(18) 0.51308(19) 0.37733(9) 0.0308(5) Uani 1 1 d . . .
H22A H 0.5344 0.4762 0.4207 0.037 Uiso 1 1 calc R . .
H22B H 0.5900 0.4396 0.3521 0.037 Uiso 1 1 calc R . .
C23 C 0.64593(18) 0.6289(2) 0.38408(9) 0.0326(5) Uani 1 1 d . . .
H23 H 0.5983 0.7163 0.3853 0.039 Uiso 1 1 calc R . .
C24 C 0.73578(19) 0.6356(2) 0.32653(10) 0.0382(5) Uani 1 1 d . . .
H24A H 0.7811 0.5481 0.3232 0.046 Uiso 1 1 calc R . .
H24B H 0.6862 0.6473 0.2868 0.046 Uiso 1 1 calc R . .
C25 C 0.8309(2) 0.7506(2) 0.33117(11) 0.0489(6) Uani 1 1 d . . .
H25A H 0.7870 0.8377 0.3343 0.073 Uiso 1 1 calc R . .
H25B H 0.8838 0.7504 0.2929 0.073 Uiso 1 1 calc R . .
H25C H 0.8831 0.7376 0.3694 0.073 Uiso 1 1 calc R . .
C26 C 0.7179(2) 0.6162(2) 0.44787(10) 0.0369(5) Uani 1 1 d . . .
H26A H 0.7676 0.6999 0.4545 0.044 Uiso 1 1 calc R . .
H26B H 0.6567 0.6103 0.4833 0.044 Uiso 1 1 calc R . .
C27 C 0.8049(2) 0.4946(2) 0.45180(10) 0.0406(5) Uani 1 1 d . . .
H27A H 0.7575 0.4112 0.4433 0.061 Uiso 1 1 calc R . .
H27B H 0.8418 0.4898 0.4948 0.061 Uiso 1 1 calc R . .
H27C H 0.8714 0.5042 0.4199 0.061 Uiso 1 1 calc R . .
H4 H 0.4848(16) 0.436(2) 0.2409(8) 0.014(5) Uiso 1 1 d . . .

loop_
_atom_site_aniso_label
_atom_site_aniso_U_11
_atom_site_aniso_U_22
_atom_site_aniso_U_33
_atom_site_aniso_U_23
_atom_site_aniso_U_13
_atom_site_aniso_U_12
S1 0.0269(3) 0.0348(3) 0.0305(3) -0.0009(2) 0.0023(2) 0.0022(2)
O2 0.0339(8) 0.0259(8) 0.0311(7) 0.0001(5) 0.0032(6) -0.0005(6)
O3 0.0360(9) 0.0681(10) 0.0451(9) -0.0218(8) 0.0022(7) -0.0032(8)
N4 0.0310(9) 0.0218(9) 0.0290(9) 0.0021(7) 0.0048(7) 0.0021(7)
C5 0.0365(13) 0.0486(13) 0.0523(14) 0.0042(11) -0.0050(10) -0.0016(10)
C6 0.0321(12) 0.0654(15) 0.0555(15) 0.0111(12) 0.0069(11) 0.0033(11)
C7 0.0300(11) 0.0405(12) 0.0434(12) -0.0039(9) 0.0002(9) 0.0005(9)
C8 0.0302(11) 0.0400(12) 0.0347(12) 0.0007(10) 0.0022(9) -0.0034(9)
C9 0.0280(10) 0.0279(10) 0.0288(10) -0.0043(8) 0.0042(8) -0.0038(8)
C10 0.0349(11) 0.0306(10) 0.0297(11) 0.0009(8) 0.0003(9) -0.0044(9)
C11 0.0365(12) 0.0344(11) 0.0292(11) -0.0038(8) 0.0085(9) -0.0100(9)
C12 0.0281(11) 0.0369(11) 0.0378(12) -0.0066(9) 0.0112(9) -0.0064(9)
C13 0.0281(11) 0.0302(11) 0.0359(11) -0.0023(8) 0.0032(9) -0.0027(8)
C14 0.0277(10) 0.0255(10) 0.0271(10) -0.0030(8) 0.0047(8) -0.0033(8)
C15 0.0211(10) 0.0269(11) 0.0291(10) 0.0003(8) 0.0007(8) -0.0013(8)
C16 0.0284(10) 0.0295(10) 0.0281(10) 0.0016(8) 0.0037(8) 0.0008(8)
C17 0.0346(11) 0.0303(10) 0.0293(10) 0.0024(8) 0.0059(9) -0.0020(8)
C18 0.0345(11) 0.0401(11) 0.0334(11) 0.0035(9) 0.0037(9) -0.0079(9)
C19 0.0304(11) 0.0530(13) 0.0403(12) 0.0050(10) 0.0056(9) 0.0005(10)
C20 0.0355(12) 0.0411(12) 0.0391(12) 0.0002(9) 0.0088(9) 0.0057(9)
C21 0.0342(11) 0.0345(11) 0.0278(10) 0.0002(8) 0.0065(8) -0.0002(9)
C22 0.0310(11) 0.0316(10) 0.0299(11) 0.0028(8) 0.0017(8) 0.0015(8)
C23 0.0311(11) 0.0312(10) 0.0354(11) -0.0002(8) 0.0009(9) 0.0011(9)
C24 0.0328(12) 0.0449(12) 0.0370(12) 0.0047(9) -0.0006(9) -0.0010(9)
C25 0.0407(13) 0.0522(14) 0.0539(14) 0.0124(11) 0.0006(11) -0.0087(11)
C26 0.0354(12) 0.0409(12) 0.0344(11) -0.0058(9) 0.0006(9) -0.0001(9)
C27 0.0373(12) 0.0500(13) 0.0346(12) 0.0010(9) -0.0019(10) 0.0030(10)

loop_
_atom_type_symbol
_atom_type_description
_atom_type_scat_dispersion_real
_atom_type_scat_dispersion_imag
_atom_type_scat_source
C C 0.0181 0.0091 'International Tables Vol C Tables 4.2.6.8 and 6.1.1.4'
H H 0.0000 0.0000 'International Tables Vol C Tables 4.2.6.8 and 6.1.1.4'
N N 0.0311 0.0180 'International Tables Vol C Tables 4.2.6.8 and 6.1.1.4'
O O 0.0492 0.0322 'International Tables Vol C Tables 4.2.6.8 and 6.1.1.4'
S S 0.3331 0.5567 'International Tables Vol C Tables 4.2.6.8 and 6.1.1.4'

loop_
_geom_angle_atom_site_label_1
_geom_angle_atom_site_label_2
_geom_angle_atom_site_label_3
_geom_angle
_geom_angle_site_symmetry_1
_geom_angle_site_symmetry_3
C9 S1 C8 103.05(9) . .
C15 N4 C14 123.69(16) . .
C15 N4 H4 119.8(12) . .
C14 N4 H4 114.5(12) . .
C7 C5 H5A 109.5 . .
C7 C5 H5B 109.5 . .
H5A C5 H5B 109.5 . .
C7 C5 H5C 109.5 . .
H5A C5 H5C 109.5 . .
H5B C5 H5C 109.5 . .
C7 C6 H6A 109.5 . .
C7 C6 H6B 109.5 . .
H6A C6 H6B 109.5 . .
C7 C6 H6C 109.5 . .
H6A C6 H6C 109.5 . .
H6B C6 H6C 109.5 . .
C5 C7 C8 110.39(18) . .
C5 C7 C6 112.06(18) . .
C8 C7 C6 108.88(17) . .
C5 C7 H7 108.5 . .
C8 C7 H7 108.5 . .
C6 C7 H7 108.5 . .
O3 C8 C7 124.38(19) . .
O3 C8 S1 125.12(16) . .
C7 C8 S1 110.48(15) . .
C14 C9 C10 119.77(17) . .
C14 C9 S1 120.24(14) . .
C10 C9 S1 119.96(15) . .
C11 C10 C9 120.41(19) . .
C11 C10 H10 119.8 . .
C9 C10 H10 119.8 . .
C12 C11 C10 119.79(18) . .
C12 C11 H11 120.1 . .
C10 C11 H11 120.1 . .
C11 C12 C13 120.11(18) . .
C11 C12 H12 119.9 . .
C13 C12 H12 119.9 . .
C12 C13 C14 120.72(19) . .
C12 C13 H13 119.6 . .
C14 C13 H13 119.6 . .
C13 C14 C9 119.12(17) . .
C13 C14 N4 118.86(17) . .
C9 C14 N4 122.00(17) . .
O2 C15 N4 121.73(17) . .
O2 C15 C16 122.33(16) . .
N4 C15 C16 115.92(16) . .
C15 C16 C21 109.50(15) . .
C15 C16 C17 111.96(15) . .
C21 C16 C17 107.65(15) . .
C15 C16 C22 108.46(15) . .
C21 C16 C22 110.69(15) . .
C17 C16 C22 108.60(15) . .
C18 C17 C16 112.66(16) . .
C18 C17 H17A 109.1 . .
C16 C17 H17A 109.1 . .
C18 C17 H17B 109.1 . .
C16 C17 H17B 109.1 . .
H17A C17 H17B 107.8 . .
C17 C18 C19 111.25(17) . .
C17 C18 H18A 109.4 . .
C19 C18 H18A 109.4 . .
C17 C18 H18B 109.4 . .
C19 C18 H18B 109.4 . .
H18A C18 H18B 108.0 . .
C20 C19 C18 111.03(17) . .
C20 C19 H19A 109.4 . .
C18 C19 H19A 109.4 . .
C20 C19 H19B 109.4 . .
C18 C19 H19B 109.4 . .
H19A C19 H19B 108.0 . .
C19 C20 C21 112.35(17) . .
C19 C20 H20A 109.1 . .
C21 C20 H20A 109.1 . .
C19 C20 H20B 109.1 . .
C21 C20 H20B 109.1 . .
H20A C20 H20B 107.9 . .
C20 C21 C16 113.13(16) . .
C20 C21 H21A 109.0 . .
C16 C21 H21A 109.0 . .
C20 C21 H21B 109.0 . .
C16 C21 H21B 109.0 . .
H21A C21 H21B 107.8 . .
C23 C22 C16 118.21(15) . .
C23 C22 H22A 107.8 . .
C16 C22 H22A 107.8 . .
C23 C22 H22B 107.8 . .
C16 C22 H22B 107.8 . .
H22A C22 H22B 107.1 . .
C22 C23 C26 110.46(16) . .
C22 C23 C24 112.10(16) . .
C26 C23 C24 111.40(17) . .
C22 C23 H23 107.5 . .
C26 C23 H23 107.5 . .
C24 C23 H23 107.5 . .
C25 C24 C23 113.58(18) . .
C25 C24 H24A 108.9 . .
C23 C24 H24A 108.9 . .
C25 C24 H24B 108.9 . .
C23 C24 H24B 108.9 . .
H24A C24 H24B 107.7 . .
C24 C25 H25A 109.5 . .
C24 C25 H25B 109.5 . .
H25A C25 H25B 109.5 . .
C24 C25 H25C 109.5 . .
H25A C25 H25C 109.5 . .
H25B C25 H25C 109.5 . .
C27 C26 C23 114.54(16) . .
C27 C26 H26A 108.6 . .
C23 C26 H26A 108.6 . .
C27 C26 H26B 108.6 . .
C23 C26 H26B 108.6 . .
H26A C26 H26B 107.6 . .
C26 C27 H27A 109.5 . .
C26 C27 H27B 109.5 . .
H27A C27 H27B 109.5 . .
C26 C27 H27C 109.5 . .
H27A C27 H27C 109.5 . .
H27B C27 H27C 109.5 . .

loop_
_geom_bond_atom_site_label_1
_geom_bond_atom_site_label_2
_geom_bond_distance
_geom_bond_site_symmetry_2
S1 C9 1.7748(19) .
S1 C8 1.788(2) .
O2 C15 1.227(2) .
O3 C8 1.203(2) .
N4 C15 1.357(2) .
N4 C14 1.422(2) .
N4 H4 0.805(19) .
C5 C7 1.520(3) .
C5 H5A 0.9800 .
C5 H5B 0.9800 .
C5 H5C 0.9800 .
C6 C7 1.530(3) .
C6 H6A 0.9800 .
C6 H6B 0.9800 .
C6 H6C 0.9800 .
C7 C8 1.528(3) .
C7 H7 1.0000 .
C9 C14 1.395(3) .
C9 C10 1.396(3) .
C10 C11 1.385(3) .
C10 H10 0.9500 .
C11 C12 1.382(3) .
C11 H11 0.9500 .
C12 C13 1.385(3) .
C12 H12 0.9500 .
C13 C14 1.392(3) .
C13 H13 0.9500 .
C15 C16 1.539(3) .
C16 C21 1.542(3) .
C16 C17 1.542(3) .
C16 C22 1.551(3) .
C17 C18 1.521(3) .
C17 H17A 0.9900 .
C17 H17B 0.9900 .
C18 C19 1.527(3) .
C18 H18A 0.9900 .
C18 H18B 0.9900 .
C19 C20 1.524(3) .
C19 H19A 0.9900 .
C19 H19B 0.9900 .
C20 C21 1.525(3) .
C20 H20A 0.9900 .
C20 H20B 0.9900 .
C21 H21A 0.9900 .
C21 H21B 0.9900 .
C22 C23 1.537(3) .
C22 H22A 0.9900 .
C22 H22B 0.9900 .
C23 C26 1.540(3) .
C23 C24 1.541(3) .
C23 H23 1.0000 .
C24 C25 1.525(3) .
C24 H24A 0.9900 .
C24 H24B 0.9900 .
C25 H25A 0.9800 .
C25 H25B 0.9800 .
C25 H25C 0.9800 .
C26 C27 1.518(3) .
C26 H26A 0.9900 .
C26 H26B 0.9900 .
C27 H27A 0.9800 .
C27 H27B 0.9800 .
C27 H27C 0.9800 .

loop_
_geom_torsion_atom_site_label_1
_geom_torsion_atom_site_label_2
_geom_torsion_atom_site_label_3
_geom_torsion_atom_site_label_4
_geom_torsion
_geom_torsion_site_symmetry_1
_geom_torsion_site_symmetry_2
_geom_torsion_site_symmetry_3
_geom_torsion_site_symmetry_4
C5 C7 C8 O3 -36.1(3) . . . .
C6 C7 C8 O3 87.3(3) . . . .
C5 C7 C8 S1 145.47(15) . . . .
C6 C7 C8 S1 -91.11(18) . . . .
C9 S1 C8 O3 4.2(2) . . . .
C9 S1 C8 C7 -177.40(14) . . . .
C8 S1 C9 C14 -128.65(16) . . . .
C8 S1 C9 C10 53.10(17) . . . .
C14 C9 C10 C11 3.0(3) . . . .
S1 C9 C10 C11 -178.79(14) . . . .
C9 C10 C11 C12 -1.6(3) . . . .
C10 C11 C12 C13 -0.9(3) . . . .
C11 C12 C13 C14 2.1(3) . . . .
C12 C13 C14 C9 -0.7(3) . . . .
C12 C13 C14 N4 177.35(16) . . . .
C10 C9 C14 C13 -1.8(3) . . . .
S1 C9 C14 C13 179.94(14) . . . .
C10 C9 C14 N4 -179.79(16) . . . .
S1 C9 C14 N4 2.0(2) . . . .
C15 N4 C14 C13 120.0(2) . . . .
C15 N4 C14 C9 -62.0(2) . . . .
C14 N4 C15 O2 3.0(3) . . . .
C14 N4 C15 C16 -175.44(16) . . . .
O2 C15 C16 C21 23.1(2) . . . .
N4 C15 C16 C21 -158.44(16) . . . .
O2 C15 C16 C17 142.43(17) . . . .
N4 C15 C16 C17 -39.1(2) . . . .
O2 C15 C16 C22 -97.8(2) . . . .
N4 C15 C16 C22 80.68(19) . . . .
C15 C16 C17 C18 -63.6(2) . . . .
C21 C16 C17 C18 56.8(2) . . . .
C22 C16 C17 C18 176.63(15) . . . .
C16 C17 C18 C19 -57.9(2) . . . .
C17 C18 C19 C20 54.0(2) . . . .
C18 C19 C20 C21 -52.5(2) . . . .
C19 C20 C21 C16 54.5(2) . . . .
C15 C16 C21 C20 67.1(2) . . . .
C17 C16 C21 C20 -54.8(2) . . . .
C22 C16 C21 C20 -173.38(16) . . . .
C15 C16 C22 C23 56.7(2) . . . .
C21 C16 C22 C23 -63.4(2) . . . .
C17 C16 C22 C23 178.63(16) . . . .
C16 C22 C23 C26 142.45(17) . . . .
C16 C22 C23 C24 -92.7(2) . . . .
C22 C23 C24 C25 179.26(17) . . . .
C26 C23 C24 C25 -56.4(2) . . . .
C22 C23 C26 C27 68.1(2) . . . .
C24 C23 C26 C27 -57.2(2) . . . .
